data_7123829
loop_
_publ_author_name
'Zhang, Zhenglin'
'Lieu, Thien'
'Wu, Chia-Hua'
'Wang, Xiqu'
'Wu, Judy I-Chia'
'Daugulis, Olafs'
'Miljanic, Ognjen \<S.'

_publ_section_title
;
 Solvation-Dependent Switching of Solid-state Luminescence of a
 Fluorinated Aromatic Tetrapyrazole
;
_journal_name_full 'Chemical Communications'
_journal_paper_doi 10.1039/C9CC03932E
_journal_year 2019
_chemical_formula_sum 'C68 H42 F16 N10 O2'
_chemical_formula_weight 1335.11
_space_group_crystal_system monoclinic
_space_group_IT_number 15
_space_group_name_Hall '-C 2yc'
_space_group_name_H-M_alt 'C 1 2/c 1'
_symmetry_space_group_name_Hall '-C 2yc'
_symmetry_space_group_name_H-M 'C 1 2/c 1'
_atom_sites_solution_hydrogens geom
_audit_creation_method SHELXL-2014/7
_audit_update_record
;
2019-04-11 deposited with the CCDC.    2019-07-10 downloaded from the CCDC.
;
_cell_angle_alpha 90
_cell_angle_beta 99.147(2)
_cell_angle_gamma 90
_cell_formula_units_Z 4
_cell_length_a 27.5164(10)
_cell_length_b 29.4938(10)
_cell_length_c 10.7214(4)
_cell_measurement_reflns_used 9982
_cell_measurement_temperature 123(2)
_cell_measurement_theta_max 66.53
_cell_measurement_theta_min 3.25
_cell_volume 8590.4(5)
_computing_cell_refinement 'Bruker SAINT'
_computing_data_collection 'Bruker APEX2'
_computing_data_reduction 'Bruker SAINT'
_computing_structure_refinement 'SHELXL-2014 (Sheldrick 2014)'
_computing_structure_solution 'SHELXT-2014 (Sheldrick 2014)'
_diffrn_ambient_temperature 123(2)
_diffrn_measured_fraction_theta_full 0.993
_diffrn_measured_fraction_theta_max 0.993
_diffrn_measurement_device_type 'Bruker APEX-II CCD'
_diffrn_measurement_method 'narrow frame \w scans'
_diffrn_radiation_type CuK\a
_diffrn_radiation_wavelength 1.54178
_diffrn_reflns_av_R_equivalents 0.0420
_diffrn_reflns_av_unetI/netI 0.0333
_diffrn_reflns_Laue_measured_fraction_full 0.993
_diffrn_reflns_Laue_measured_fraction_max 0.993
_diffrn_reflns_limit_h_max 31
_diffrn_reflns_limit_h_min -32
_diffrn_reflns_limit_k_max 35
_diffrn_reflns_limit_k_min -34
_diffrn_reflns_limit_l_max 12
_diffrn_reflns_limit_l_min -12
_diffrn_reflns_number 32028
_diffrn_reflns_point_group_measured_fraction_full 0.993
_diffrn_reflns_point_group_measured_fraction_max 0.993
_diffrn_reflns_theta_full 66.786
_diffrn_reflns_theta_max 66.786
_diffrn_reflns_theta_min 2.211
_exptl_absorpt_coefficient_mu 0.766
_exptl_absorpt_correction_T_max 0.7528
_exptl_absorpt_correction_T_min 0.5739
_exptl_absorpt_correction_type empirical
_exptl_absorpt_process_details SADABS
_exptl_crystal_colour colourless
_exptl_crystal_density_diffrn 1.032
_exptl_crystal_description PLATE
_exptl_crystal_F_000 2720
_exptl_crystal_size_max 0.500
_exptl_crystal_size_mid 0.120
_exptl_crystal_size_min 0.010
_refine_diff_density_max 0.420
_refine_diff_density_min -0.276
_refine_diff_density_rms 0.056
_refine_ls_extinction_method none
_refine_ls_goodness_of_fit_ref 1.026
_refine_ls_hydrogen_treatment mixed
_refine_ls_matrix_type full
_refine_ls_number_parameters 436
_refine_ls_number_reflns 7570
_refine_ls_number_restraints 0
_refine_ls_restrained_S_all 1.026
_refine_ls_R_factor_all 0.0637
_refine_ls_R_factor_gt 0.0548
_refine_ls_shift/su_max 0.000
_refine_ls_shift/su_mean 0.000
_refine_ls_structure_factor_coef Fsqd
_refine_ls_weighting_details 'w=1/[\s^2^(Fo^2^)+(0.1078P)^2^+6.5032P] where P=(Fo^2^+2Fc^2^)/3'
_refine_ls_weighting_scheme calc
_refine_ls_wR_factor_gt 0.1631
_refine_ls_wR_factor_ref 0.1735
_reflns_Friedel_coverage 0.000
_reflns_number_gt 6218
_reflns_number_total 7570
_reflns_threshold_expression 'I > 2\s(I)'
_cod_data_source_file c9cc03932e3.cif
_cod_data_source_block P108D_XW143_sq
_cod_database_code 7123829
_shelx_shelxl_version_number 2014/7
_shelx_space_group_comment
;
The symmetry employed for this shelxl refinement is uniquely defined
by the following loop, which should always be used as a source of
symmetry information in preference to the above space-group names.
They are only intended as comments.
;
_shelx_estimated_absorpt_t_min 0.701
_shelx_estimated_absorpt_t_max 0.992

loop_
_space_group_symop_operation_xyz
'x, y, z'
'-x, y, -z+1/2'
'x+1/2, y+1/2, z'
'-x+1/2, y+1/2, -z+1/2'
'-x, -y, -z'
'x, -y, z-1/2'
'-x+1/2, -y+1/2, -z'
'x+1/2, -y+1/2, z-1/2'

loop_
_atom_site_label
_atom_site_type_symbol
_atom_site_fract_x
_atom_site_fract_y
_atom_site_fract_z
_atom_site_U_iso_or_equiv
_atom_site_adp_type
_atom_site_occupancy
_atom_site_site_symmetry_order
_atom_site_calc_flag
_atom_site_refinement_flags_posn
_atom_site_refinement_flags_adp
C1 C 0.12159(8) 0.21309(7) 0.53082(18) 0.0404(5) Uani 1 1 d . .
C2 C 0.14584(8) 0.25411(7) 0.54999(19) 0.0432(5) Uani 1 1 d . .
C3 C 0.17899(8) 0.26956(7) 0.47433(19) 0.0425(5) Uani 1 1 d . .
C4 C 0.18557(8) 0.24034(7) 0.3776(2) 0.0430(5) Uani 1 1 d . .
C5 C 0.16181(8) 0.19922(7) 0.35828(18) 0.0400(4) Uani 1 1 d . .
C6 C 0.12847(7) 0.18373(6) 0.43400(17) 0.0359(4) Uani 1 1 d . .
C7 C 0.10180(7) 0.14014(6) 0.40815(16) 0.0319(4) Uani 1 1 d . .
C8 C 0.05197(7) 0.13596(6) 0.41922(16) 0.0315(4) Uani 1 1 d . .
H8 H 0.0355 0.1607 0.4510 0.038 Uiso 1 1 calc R U
C9 C 0.02645(7) 0.09642(6) 0.38462(16) 0.0293(4) Uani 1 1 d . .
H9 H -0.0072 0.0942 0.3944 0.035 Uiso 1 1 calc R U
C10 C 0.04943(6) 0.05956(5) 0.33530(15) 0.0276(4) Uani 1 1 d . .
C11 C 0.09984(7) 0.06309(6) 0.33219(17) 0.0318(4) Uani 1 1 d . .
H11 H 0.1169 0.0378 0.3053 0.038 Uiso 1 1 calc R U
C12 C 0.12549(7) 0.10239(6) 0.36717(18) 0.0346(4) Uani 1 1 d . .
H12 H 0.1597 0.1038 0.3633 0.042 Uiso 1 1 calc R U
C13 C 0.02263(6) 0.01788(5) 0.28671(16) 0.0271(4) Uani 1 1 d . .
C14 C 0.04911(6) -0.02566(6) 0.32043(16) 0.0278(4) Uani 1 1 d . .
C15 C 0.05749(6) -0.05638(6) 0.22643(16) 0.0303(4) Uani 1 1 d . .
H15 H 0.0471 -0.0490 0.1400 0.036 Uiso 1 1 calc R U
C16 C 0.08059(7) -0.09721(6) 0.25798(17) 0.0329(4) Uani 1 1 d . .
H16 H 0.0861 -0.1176 0.1931 0.040 Uiso 1 1 calc R U
C17 C 0.09590(7) -0.10888(6) 0.38391(17) 0.0322(4) Uani 1 1 d . .
C18 C 0.11882(7) -0.15402(6) 0.41566(18) 0.0366(4) Uani 1 1 d . .
C19 C 0.15550(8) -0.17106(7) 0.35441(19) 0.0413(5) Uani 1 1 d . .
C20 C 0.17483(8) -0.21383(7) 0.3781(2) 0.0450(5) Uani 1 1 d . .
C21 C 0.15938(8) -0.24310(7) 0.4648(2) 0.0454(5) Uani 1 1 d . .
C22 C 0.12292(9) -0.22567(7) 0.5273(2) 0.0458(5) Uani 1 1 d . .
C23 C 0.10337(8) -0.18278(7) 0.50437(19) 0.0409(5) Uani 1 1 d . .
C24 C 0.17935(9) -0.28921(8) 0.4875(2) 0.0537(6) Uani 1 1 d . .
C25 C 0.21856(10) -0.30957(8) 0.4382(3) 0.0613(6) Uani 1 1 d . .
H25 H 0.2368 -0.2950 0.3816 0.074 Uiso 1 1 calc R U
C26 C 0.16496(12) -0.32192(9) 0.5647(3) 0.0739(8) Uani 1 1 d . .
H26 H 0.1396 -0.3194 0.6150 0.089 Uiso 1 1 calc R U
C27 C 0.08880(7) -0.07816(6) 0.47793(17) 0.0323(4) Uani 1 1 d . .
H27 H 0.0994 -0.0855 0.5642 0.039 Uiso 1 1 calc R U
C28 C 0.06637(6) -0.03699(6) 0.44618(16) 0.0310(4) Uani 1 1 d . .
H28 H 0.0626 -0.0160 0.5111 0.037 Uiso 1 1 calc R U
C29 C 0.20474(8) 0.31341(7) 0.4942(2) 0.0471(5) Uani 1 1 d . .
C30 C 0.20844(10) 0.34121(8) 0.5973(2) 0.0570(6) Uani 1 1 d . .
H30 H 0.1943 0.3360 0.6714 0.068 Uiso 1 1 calc R U
C31 C 0.23321(10) 0.33583(8) 0.4156(3) 0.0589(6) Uani 1 1 d . .
H31 H 0.2388 0.3244 0.3361 0.071 Uiso 1 1 calc R U
C32 C 0.22195(10) 0.06008(8) 0.1523(3) 0.0587(6) Uani 1 1 d . .
H32 H 0.2299 0.0896 0.1265 0.070 Uiso 1 1 calc R U
C33 C 0.19237(15) -0.01559(9) 0.0925(3) 0.0853(10) Uani 1 1 d . .
H33A H 0.1567 -0.0189 0.0667 0.128 Uiso 1 1 calc R U
H33B H 0.2008 -0.0208 0.1837 0.128 Uiso 1 1 calc R U
H33C H 0.2095 -0.0378 0.0473 0.128 Uiso 1 1 calc R U
C34 C 0.20430(12) 0.04143(12) -0.0708(3) 0.0768(8) Uani 1 1 d . .
H34A H 0.2262 0.0215 -0.1095 0.115 Uiso 1 1 calc R U
H34B H 0.2144 0.0730 -0.0788 0.115 Uiso 1 1 calc R U
H34C H 0.1704 0.0375 -0.1137 0.115 Uiso 1 1 calc R U
F1 F 0.09053(5) 0.20181(4) 0.61096(11) 0.0506(3) Uani 1 1 d . .
F2 F 0.13556(6) 0.27970(4) 0.64676(12) 0.0580(4) Uani 1 1 d . .
F3 F 0.21627(5) 0.25132(4) 0.29702(13) 0.0581(4) Uani 1 1 d . .
F4 F 0.17088(5) 0.17443(4) 0.25903(11) 0.0499(3) Uani 1 1 d . .
F5 F 0.17377(5) -0.14565(4) 0.26813(12) 0.0517(3) Uani 1 1 d . .
F6 F 0.21007(5) -0.22669(5) 0.31143(13) 0.0583(4) Uani 1 1 d . .
F7 F 0.10520(6) -0.25070(4) 0.61507(13) 0.0589(4) Uani 1 1 d . .
F8 F 0.06749(5) -0.16981(4) 0.56805(12) 0.0504(3) Uani 1 1 d . .
N1 N 0.22682(10) -0.35141(7) 0.4803(2) 0.0725(7) Uani 1 1 d . .
N2 N 0.19378(11) -0.35832(8) 0.5555(3) 0.0821(8) Uani 1 1 d . .
H2 H 0.1909 -0.3840 0.5954 0.098 Uiso 1 1 calc R U
N3 N 0.23552(8) 0.37712(6) 0.5749(2) 0.0588(5) Uani 1 1 d . .
H3 H 0.2421 0.4000 0.6277 0.067(8) Uiso 1 1 calc R .
N4 N 0.25144(9) 0.37460(7) 0.4645(2) 0.0659(6) Uani 1 1 d . .
N5 N 0.20728(8) 0.02997(7) 0.0626(2) 0.0619(5) Uani 1 1 d . .
O1 O 0.22611(7) 0.05285(6) 0.26613(19) 0.0693(5) Uani 1 1 d . .

loop_
_atom_site_aniso_label
_atom_site_aniso_U_11
_atom_site_aniso_U_22
_atom_site_aniso_U_33
_atom_site_aniso_U_23
_atom_site_aniso_U_13
_atom_site_aniso_U_12
C1 0.0490(11) 0.0329(10) 0.0394(10) 0.0026(8) 0.0067(9) -0.0095(9)
C2 0.0576(13) 0.0318(10) 0.0393(10) -0.0054(8) 0.0045(9) -0.0087(9)
C3 0.0477(11) 0.0326(10) 0.0451(11) 0.0031(8) 0.0008(9) -0.0096(9)
C4 0.0462(11) 0.0364(10) 0.0466(11) 0.0031(9) 0.0081(9) -0.0140(9)
C5 0.0442(11) 0.0342(10) 0.0414(10) -0.0011(8) 0.0063(9) -0.0080(8)
C6 0.0409(10) 0.0289(9) 0.0368(10) 0.0021(7) 0.0031(8) -0.0076(8)
C7 0.0390(10) 0.0265(9) 0.0294(9) 0.0024(7) 0.0030(7) -0.0049(7)
C8 0.0401(10) 0.0240(8) 0.0309(9) -0.0011(7) 0.0073(7) -0.0003(7)
C9 0.0320(9) 0.0254(8) 0.0314(9) 0.0004(7) 0.0076(7) -0.0005(7)
C10 0.0329(9) 0.0227(8) 0.0275(8) 0.0028(6) 0.0051(7) -0.0005(7)
C11 0.0326(9) 0.0260(8) 0.0371(9) -0.0003(7) 0.0064(7) 0.0031(7)
C12 0.0311(9) 0.0308(9) 0.0417(10) 0.0020(7) 0.0050(8) -0.0037(7)
C13 0.0321(8) 0.0220(8) 0.0286(8) 0.0013(6) 0.0095(7) 0.0000(7)
C14 0.0280(8) 0.0236(8) 0.0324(9) -0.0011(7) 0.0060(7) -0.0022(7)
C15 0.0360(9) 0.0257(8) 0.0301(9) 0.0021(7) 0.0078(7) 0.0010(7)
C16 0.0402(10) 0.0262(8) 0.0338(9) -0.0026(7) 0.0103(8) 0.0057(7)
C17 0.0331(9) 0.0272(9) 0.0374(9) 0.0028(7) 0.0088(7) 0.0049(7)
C18 0.0417(10) 0.0307(9) 0.0377(10) 0.0020(8) 0.0074(8) 0.0092(8)
C19 0.0453(11) 0.0374(10) 0.0423(11) 0.0049(8) 0.0104(9) 0.0097(9)
C20 0.0454(11) 0.0440(11) 0.0470(11) -0.0020(9) 0.0110(9) 0.0176(9)
C21 0.0519(12) 0.0375(11) 0.0457(11) 0.0010(9) 0.0040(9) 0.0151(9)
C22 0.0581(13) 0.0364(11) 0.0440(11) 0.0099(9) 0.0115(10) 0.0096(9)
C23 0.0482(11) 0.0339(10) 0.0422(11) 0.0039(8) 0.0120(9) 0.0117(9)
C24 0.0616(14) 0.0393(11) 0.0578(13) 0.0030(10) 0.0025(11) 0.0192(10)
C25 0.0654(15) 0.0454(13) 0.0715(16) -0.0003(11) 0.0059(12) 0.0234(12)
C26 0.091(2) 0.0444(14) 0.090(2) 0.0160(13) 0.0279(16) 0.0277(14)
C27 0.0358(9) 0.0306(9) 0.0306(9) 0.0026(7) 0.0059(7) 0.0040(7)
C28 0.0364(9) 0.0262(9) 0.0309(9) -0.0022(7) 0.0072(7) 0.0006(7)
C29 0.0509(12) 0.0343(10) 0.0531(12) -0.0003(9) -0.0010(10) -0.0112(9)
C30 0.0682(15) 0.0406(12) 0.0612(14) -0.0052(10) 0.0072(12) -0.0169(11)
C31 0.0690(16) 0.0409(12) 0.0672(15) -0.0035(11) 0.0117(12) -0.0199(11)
C32 0.0620(15) 0.0456(13) 0.0706(17) -0.0104(12) 0.0171(12) -0.0099(11)
C33 0.123(3) 0.0467(15) 0.0774(19) -0.0133(13) -0.0117(18) -0.0013(16)
C34 0.0738(18) 0.085(2) 0.0760(19) -0.0030(15) 0.0251(15) 0.0072(16)
F1 0.0735(8) 0.0383(6) 0.0442(6) -0.0080(5) 0.0220(6) -0.0190(6)
F2 0.0837(10) 0.0394(7) 0.0537(7) -0.0139(5) 0.0191(7) -0.0186(6)
F3 0.0659(8) 0.0487(7) 0.0654(8) -0.0039(6) 0.0281(7) -0.0248(6)
F4 0.0614(8) 0.0425(7) 0.0507(7) -0.0076(5) 0.0237(6) -0.0166(6)
F5 0.0566(7) 0.0475(7) 0.0568(7) 0.0105(6) 0.0272(6) 0.0152(6)
F6 0.0596(8) 0.0548(8) 0.0653(8) 0.0034(6) 0.0245(7) 0.0285(6)
F7 0.0780(9) 0.0410(7) 0.0624(8) 0.0190(6) 0.0258(7) 0.0146(6)
F8 0.0599(8) 0.0406(6) 0.0572(7) 0.0119(5) 0.0293(6) 0.0151(6)
N1 0.0826(16) 0.0502(12) 0.0850(16) 0.0045(11) 0.0142(13) 0.0316(12)
N2 0.1009(19) 0.0432(12) 0.1035(19) 0.0213(12) 0.0205(16) 0.0285(12)
N3 0.0669(13) 0.0385(10) 0.0702(13) -0.0136(9) 0.0081(10) -0.0209(9)
N4 0.0771(15) 0.0429(11) 0.0783(15) -0.0044(10) 0.0138(12) -0.0249(10)
N5 0.0631(13) 0.0498(11) 0.0730(14) -0.0096(10) 0.0112(11) 0.0027(10)
O1 0.0825(13) 0.0480(10) 0.0788(13) -0.0154(9) 0.0171(10) -0.0179(9)

loop_
_atom_type_symbol
_atom_type_description
_atom_type_scat_dispersion_real
_atom_type_scat_dispersion_imag
_atom_type_scat_source
C C 0.0181 0.0091 'International Tables Vol C Tables 4.2.6.8 and 6.1.1.4'
H H 0.0000 0.0000 'International Tables Vol C Tables 4.2.6.8 and 6.1.1.4'
F F 0.0727 0.0534 'International Tables Vol C Tables 4.2.6.8 and 6.1.1.4'
N N 0.0311 0.0180 'International Tables Vol C Tables 4.2.6.8 and 6.1.1.4'
O O 0.0492 0.0322 'International Tables Vol C Tables 4.2.6.8 and 6.1.1.4'

loop_
_geom_angle_atom_site_label_1
_geom_angle_atom_site_label_2
_geom_angle_atom_site_label_3
_geom_angle
_geom_angle_site_symmetry_1
F1 C1 C2 117.53(18) .
F1 C1 C6 119.94(16) .
C2 C1 C6 122.53(19) .
F2 C2 C1 116.69(18) .
F2 C2 C3 120.18(17) .
C1 C2 C3 123.13(19) .
C4 C3 C2 114.19(17) .
C4 C3 C29 122.56(19) .
C2 C3 C29 123.24(19) .
F3 C4 C5 116.64(18) .
F3 C4 C3 120.27(17) .
C5 C4 C3 123.09(19) .
F4 C5 C4 116.97(17) .
F4 C5 C6 120.25(16) .
C4 C5 C6 122.75(19) .
C1 C6 C5 114.30(17) .
C1 C6 C7 123.91(17) .
C5 C6 C7 121.76(17) .
C12 C7 C8 117.97(16) .
C12 C7 C6 120.52(17) .
C8 C7 C6 121.47(16) .
C9 C8 C7 120.96(16) .
C9 C8 H8 119.5 .
C7 C8 H8 119.5 .
C8 C9 C10 121.01(16) .
C8 C9 H9 119.5 .
C10 C9 H9 119.5 .
C11 C10 C9 117.40(15) .
C11 C10 C13 119.54(15) .
C9 C10 C13 123.06(15) .
C12 C11 C10 121.59(16) .
C12 C11 H11 119.2 .
C10 C11 H11 119.2 .
C11 C12 C7 120.80(17) .
C11 C12 H12 119.6 .
C7 C12 H12 119.6 .
C13 C13 C10 124.04(9) 2
C13 C13 C14 120.39(9) 2
C10 C13 C14 115.56(15) .
C28 C14 C15 118.03(15) .
C28 C14 C13 121.17(15) .
C15 C14 C13 120.80(15) .
C16 C15 C14 120.70(16) .
C16 C15 H15 119.7 .
C14 C15 H15 119.7 .
C15 C16 C17 120.71(16) .
C15 C16 H16 119.6 .
C17 C16 H16 119.6 .
C27 C17 C16 119.05(16) .
C27 C17 C18 121.30(16) .
C16 C17 C18 119.65(16) .
C19 C18 C23 115.38(17) .
C19 C18 C17 122.06(17) .
C23 C18 C17 122.50(16) .
F5 C19 C20 117.40(17) .
F5 C19 C18 120.24(17) .
C20 C19 C18 122.35(19) .
F6 C20 C19 116.73(19) .
F6 C20 C21 120.30(18) .
C19 C20 C21 122.97(18) .
C20 C21 C22 114.53(18) .
C20 C21 C24 122.7(2) .
C22 C21 C24 122.7(2) .
F7 C22 C23 116.89(18) .
F7 C22 C21 120.19(18) .
C23 C22 C21 122.91(19) .
F8 C23 C22 117.87(18) .
F8 C23 C18 120.25(17) .
C22 C23 C18 121.85(18) .
C26 C24 C25 103.8(2) .
C26 C24 C21 127.9(2) .
C25 C24 C21 128.3(2) .
N1 C25 C24 111.7(3) .
N1 C25 H25 124.1 .
C24 C25 H25 124.1 .
N2 C26 C24 106.6(3) .
N2 C26 H26 126.7 .
C24 C26 H26 126.7 .
C28 C27 C17 120.19(16) .
C28 C27 H27 119.9 .
C17 C27 H27 119.9 .
C27 C28 C14 121.24(16) .
C27 C28 H28 119.4 .
C14 C28 H28 119.4 .
C30 C29 C31 103.09(19) .
C30 C29 C3 128.0(2) .
C31 C29 C3 128.9(2) .
N3 C30 C29 107.5(2) .
N3 C30 H30 126.2 .
C29 C30 H30 126.2 .
N4 C31 C29 112.4(2) .
N4 C31 H31 123.8 .
C29 C31 H31 123.8 .
O1 C32 N5 125.2(2) .
O1 C32 H32 117.4 .
N5 C32 H32 117.4 .
N5 C33 H33A 109.5 .
N5 C33 H33B 109.5 .
H33A C33 H33B 109.5 .
N5 C33 H33C 109.5 .
H33A C33 H33C 109.5 .
H33B C33 H33C 109.5 .
N5 C34 H34A 109.5 .
N5 C34 H34B 109.5 .
H34A C34 H34B 109.5 .
N5 C34 H34C 109.5 .
H34A C34 H34C 109.5 .
H34B C34 H34C 109.5 .
C25 N1 N2 104.7(2) .
N1 N2 C26 113.0(2) .
N1 N2 H2 123.5 .
C26 N2 H2 123.5 .
N4 N3 C30 112.8(2) .
N4 N3 H3 123.6 .
C30 N3 H3 123.6 .
C31 N4 N3 104.1(2) .
C32 N5 C33 121.6(2) .
C32 N5 C34 121.3(2) .
C33 N5 C34 117.1(2) .

loop_
_geom_bond_atom_site_label_1
_geom_bond_atom_site_label_2
_geom_bond_distance
_geom_bond_site_symmetry_2
C1 F1 1.347(2) .
C1 C2 1.381(3) .
C1 C6 1.388(3) .
C2 F2 1.349(2) .
C2 C3 1.390(3) .
C3 C4 1.382(3) .
C3 C29 1.474(3) .
C4 F3 1.341(2) .
C4 C5 1.378(3) .
C5 F4 1.347(2) .
C5 C6 1.395(3) .
C6 C7 1.485(2) .
C7 C12 1.396(3) .
C7 C8 1.400(3) .
C8 C9 1.381(2) .
C8 H8 0.9500 .
C9 C10 1.403(2) .
C9 H9 0.9500 .
C10 C11 1.397(2) .
C10 C13 1.485(2) .
C11 C12 1.378(3) .
C11 H11 0.9500 .
C12 H12 0.9500 .
C13 C13 1.363(4) 2
C13 C14 1.492(2) .
C14 C28 1.397(2) .
C14 C15 1.401(2) .
C15 C16 1.378(2) .
C15 H15 0.9500 .
C16 C17 1.392(3) .
C16 H16 0.9500 .
C17 C27 1.392(3) .
C17 C18 1.489(2) .
C18 C19 1.383(3) .
C18 C23 1.390(3) .
C19 F5 1.348(2) .
C19 C20 1.377(3) .
C20 F6 1.347(2) .
C20 C21 1.384(3) .
C21 C22 1.391(3) .
C21 C24 1.472(3) .
C22 F7 1.347(2) .
C22 C23 1.381(3) .
C23 F8 1.342(2) .
C24 C26 1.370(4) .
C24 C25 1.409(3) .
C25 N1 1.321(3) .
C25 H25 0.9500 .
C26 N2 1.348(3) .
C26 H26 0.9500 .
C27 C28 1.380(2) .
C27 H27 0.9500 .
C28 H28 0.9500 .
C29 C30 1.367(3) .
C29 C31 1.404(3) .
C30 N3 1.338(3) .
C30 H30 0.9500 .
C31 N4 1.323(3) .
C31 H31 0.9500 .
C32 O1 1.226(3) .
C32 N5 1.324(3) .
C32 H32 0.9500 .
C33 N5 1.456(4) .
C33 H33A 0.9800 .
C33 H33B 0.9800 .
C33 H33C 0.9800 .
C34 N5 1.459(4) .
C34 H34A 0.9800 .
C34 H34B 0.9800 .
C34 H34C 0.9800 .
N1 N2 1.323(4) .
N2 H2 0.8800 .
N3 N4 1.328(3) .
N3 H3 0.8800 .
